data_7206820
loop_
_publ_author_name
'Zhang, Man-Bo'
'Chen, Hao-Min'
'Hu, Rui-Xiang'
'Chen, Zi-Lu'

_publ_section_title
;
 Heterometallic coordination polymers containing unique inorganic chain of
 [Lniii2Cuii3(OH)4]: syntheses, structures and magnetism
;
_journal_issue 23
_journal_name_full CrystEngComm
_journal_page_first 7019
_journal_paper_doi 10.1039/c1ce05825h
_journal_volume 13
_journal_year 2011
_chemical_formula_sum 'C384 H288 Cu12 Eu8 N32 O88'
_chemical_formula_weight 8736.74
_chemical_name_systematic
;
?
;
_space_group_IT_number 14
_symmetry_cell_setting monoclinic
_symmetry_space_group_name_Hall '-P 2ybc'
_symmetry_space_group_name_H-M 'P 1 21/c 1'
_atom_sites_solution_hydrogens geom
_atom_sites_solution_primary direct
_atom_sites_solution_secondary difmap
_audit_creation_method SHELXL-97
_cell_angle_alpha 90.00
_cell_angle_beta 120.124(6)
_cell_angle_gamma 90.00
_cell_formula_units_Z 1
_cell_length_a 15.2175(19)
_cell_length_b 29.825(3)
_cell_length_c 21.3743(18)
_cell_measurement_reflns_used 21802
_cell_measurement_temperature 133(2)
_cell_measurement_theta_max 27.4918
_cell_measurement_theta_min 3.0091
_cell_volume 8390.8(16)
_computing_cell_refinement 'Bruker XSCANS'
_computing_data_collection 'Bruker XSCANS'
_computing_data_reduction 'Bruker SHELXTL'
_computing_molecular_graphics 'Bruker SHELXTL'
_computing_publication_material 'Bruker SHELXTL'
_computing_structure_refinement 'SHELXL-97 (Sheldrick, 1997)'
_computing_structure_solution 'SHELXS-97 (Sheldrick, 1990)'
_diffrn_ambient_temperature 133(2)
_diffrn_measured_fraction_theta_full 0.997
_diffrn_measured_fraction_theta_max 0.997
_diffrn_measurement_device_type 'Bruker P4'
_diffrn_measurement_method 'phi and omega scans'
_diffrn_radiation_monochromator graphite
_diffrn_radiation_source 'Rotating Anode'
_diffrn_radiation_type MoK\a
_diffrn_radiation_wavelength 0.71073
_diffrn_reflns_av_R_equivalents 0.0478
_diffrn_reflns_av_sigmaI/netI 0.0454
_diffrn_reflns_limit_h_max 19
_diffrn_reflns_limit_h_min -19
_diffrn_reflns_limit_k_max 38
_diffrn_reflns_limit_k_min -38
_diffrn_reflns_limit_l_max 27
_diffrn_reflns_limit_l_min -25
_diffrn_reflns_number 75304
_diffrn_reflns_theta_full 27.48
_diffrn_reflns_theta_max 27.48
_diffrn_reflns_theta_min 3.01
_diffrn_standards_decay_% none
_diffrn_standards_interval_count none
_diffrn_standards_interval_time none
_diffrn_standards_number none
_exptl_absorpt_coefficient_mu 2.305
_exptl_absorpt_correction_T_max 0.5964
_exptl_absorpt_correction_T_min 0.5258
_exptl_absorpt_correction_type empirical
_exptl_crystal_colour colourless
_exptl_crystal_density_diffrn 1.729
_exptl_crystal_density_method 'not measured'
_exptl_crystal_description Block
_exptl_crystal_F_000 4371
_exptl_crystal_size_max 0.32
_exptl_crystal_size_mid 0.32
_exptl_crystal_size_min 0.25
_refine_diff_density_max 1.358
_refine_diff_density_min -0.762
_refine_diff_density_rms 0.125
_refine_ls_extinction_method none
_refine_ls_goodness_of_fit_ref 1.111
_refine_ls_hydrogen_treatment none
_refine_ls_matrix_type full
_refine_ls_number_parameters 1231
_refine_ls_number_reflns 19194
_refine_ls_number_restraints 0
_refine_ls_restrained_S_all 1.111
_refine_ls_R_factor_all 0.0589
_refine_ls_R_factor_gt 0.0484
_refine_ls_shift/su_max 0.008
_refine_ls_shift/su_mean 0.001
_refine_ls_structure_factor_coef Fsqd
_refine_ls_weighting_details 'calc w=1/[\s^2^(Fo^2^)+(0.0303P)^2^+15.5025P] where P=(Fo^2^+2Fc^2^)/3'
_refine_ls_weighting_scheme calc
_refine_ls_wR_factor_gt 0.0913
_refine_ls_wR_factor_ref 0.0962
_reflns_number_gt 16582
_reflns_number_total 19194
_reflns_threshold_expression >2sigma(I)
_cod_data_source_file c1ce05825h.txt
_cod_data_source_block Eu4
_cod_depositor_comments
;
The following automatic conversions were performed:

'_symmetry_cell_setting' value 'Monoclinic' changed to 'monoclinic'
according to /home/saulius/struct/CIF-dictionaries/cif_core.dic
dictionary named 'cif_core.dic' version 2.4.1 from 2010-06-29.

Automatic conversion script
Id: cif_fix_values 1715 2011-07-08 13:25:40Z adriana 
;
_cod_original_cell_volume 8390.8(15)
_cod_original_sg_symbol_H-M P21/c
_cod_database_code 7206820

loop_
_symmetry_equiv_pos_as_xyz
'x, y, z'
'-x, y+1/2, -z+1/2'
'-x, -y, -z'
'x, -y-1/2, z-1/2'

loop_
_atom_site_label
_atom_site_type_symbol
_atom_site_fract_x
_atom_site_fract_y
_atom_site_fract_z
_atom_site_U_iso_or_equiv
_atom_site_adp_type
_atom_site_occupancy
_atom_site_symmetry_multiplicity
_atom_site_calc_flag
_atom_site_refinement_flags
Eu1 Eu 0.377293(14) -0.535999(6) 0.939319(10) 0.01054(5) Uani 1 1 d .
Eu2 Eu 0.132741(13) -0.468569(6) 0.560003(10) 0.00999(5) Uani 1 1 d .
Cu1 Cu 0.47132(3) -0.458909(16) 0.86499(2) 0.01203(10) Uani 1 1 d .
Cu2 Cu 0.24666(3) -0.497507(15) 0.75453(2) 0.01228(10) Uani 1 1 d .
Cu3 Cu 0.01838(3) -0.535763(15) 0.63458(2) 0.01141(10) Uani 1 1 d .
O1 O 0.7203(2) -0.52515(10) 0.45903(15) 0.0177(6) Uani 1 1 d .
O2 O 0.86396(19) -0.49410(10) 0.54200(14) 0.0165(6) Uani 1 1 d .
O3 O 0.4835(2) -0.58793(9) 0.92643(15) 0.0191(6) Uani 1 1 d .
O4 O 0.4590(2) -0.59272(10) 0.81433(17) 0.0256(7) Uani 1 1 d .
O5 O 0.5137(2) -0.39631(9) 0.88091(14) 0.0171(6) Uani 1 1 d .
O6 O 0.6306(2) -0.39707(9) 0.99873(15) 0.0208(6) Uani 1 1 d .
O7 O 0.21079(19) -0.56139(9) 0.72894(14) 0.0155(6) Uani 1 1 d .
O8 O 0.2529(2) -0.58050(9) 0.84165(14) 0.0177(6) Uani 1 1 d .
O9 O 0.2868(2) -0.43419(9) 0.77147(14) 0.0155(6) Uani 1 1 d .
O10 O 0.25544(19) -0.42507(9) 0.65858(14) 0.0162(6) Uani 1 1 d .
O11 O -0.0239(2) -0.59883(9) 0.61990(14) 0.0167(6) Uani 1 1 d .
O12 O -0.1466(2) -0.59778(10) 0.50323(15) 0.0194(6) Uani 1 1 d .
O13 O 0.0266(2) -0.41180(9) 0.56612(15) 0.0182(6) Uani 1 1 d .
O14 O 0.0336(2) -0.40415(10) 0.67215(16) 0.0218(6) Uani 1 1 d .
O15 O -0.2252(2) -0.46665(9) 1.04282(14) 0.0172(6) Uani 1 1 d .
O16 O -0.3668(2) -0.49954(10) 0.96130(15) 0.0182(6) Uani 1 1 d .
O17 O 0.54342(19) -0.53609(9) 1.04938(13) 0.0116(5) Uani 1 1 d .
H17B H 0.5716 -0.5573 1.0453 0.044(17) Uiso 1 1 d R
O18 O 0.38490(18) -0.51262(9) 0.83109(13) 0.0110(5) Uani 1 1 d .
H18B H 0.4103 -0.5311 0.8111 0.016 Uiso 1 1 d R
O19 O 0.11528(19) -0.48529(9) 0.66970(13) 0.0125(5) Uani 1 1 d .
H19B H 0.0955 -0.4654 0.6736 0.044(19) Uiso 1 1 d R
O20 O 0.03235(19) -0.53432(10) 0.54930(13) 0.0120(5) Uani 1 1 d .
H20B H 0.0495 -0.5535 0.5476 0.05(2) Uiso 1 1 d R
O21 O 0.2281(2) -0.48285(9) 0.85745(15) 0.0181(6) Uani 1 1 d .
H21C H 0.2349 -0.4584 0.8713 0.027 Uiso 1 1 d R
H21D H 0.1772 -0.4945 0.8609 0.041(16) Uiso 1 1 d R
O22 O 0.2490(2) -0.53081(9) 0.62806(15) 0.0184(6) Uani 1 1 d .
H22B H 0.2691 -0.5427 0.6029 0.049(18) Uiso 1 1 d R
H22C H 0.2527 -0.5495 0.6591 0.073 Uiso 1 1 d R
N1 N 0.5161(2) -0.46126(11) 0.79127(17) 0.0145(7) Uani 1 1 d .
N2 N 0.5184(3) -0.89637(14) 0.9306(2) 0.0392(11) Uani 1 1 d .
N3 N 0.6712(3) -0.09523(12) 0.9196(2) 0.0269(9) Uani 1 1 d .
N4 N 0.1480(4) -0.87210(16) 0.6752(4) 0.0621(16) Uani 1 1 d .
N5 N 0.3218(3) -0.12410(13) 0.7770(2) 0.0348(10) Uani 1 1 d .
N6 N -0.2087(3) -0.89712(12) 0.5973(2) 0.0272(9) Uani 1 1 d .
N7 N -0.0046(4) -0.10321(15) 0.5614(3) 0.0529(14) Uani 1 1 d .
N8 N -0.0209(2) -0.53041(11) 0.71143(18) 0.0152(7) Uani 1 1 d .
C1 C 0.4670(3) -0.48502(15) 0.7304(2) 0.0206(9) Uani 1 1 d .
H1A H 0.4059 -0.4987 0.7194 0.032(14) Uiso 1 1 d R
C2 C 0.5021(3) -0.49008(16) 0.6822(2) 0.0232(9) Uani 1 1 d .
H2A H 0.4641 -0.5064 0.6397 0.047(16) Uiso 1 1 d R
C3 C 0.5936(3) -0.47098(13) 0.6969(2) 0.0155(8) Uani 1 1 d .
C4 C 0.6426(3) -0.44477(15) 0.7593(2) 0.0220(9) Uani 1 1 d .
H4A H 0.7027 -0.4301 0.7708 0.026 Uiso 1 1 d R
C5 C 0.6013(3) -0.44051(14) 0.8034(2) 0.0198(9) Uani 1 1 d .
H5A H 0.6345 -0.4221 0.8440 0.025(12) Uiso 1 1 d R
C6 C 0.6379(3) -0.47879(14) 0.6501(2) 0.0180(8) Uani 1 1 d .
C7 C 0.6005(4) -0.51260(17) 0.5979(3) 0.0329(12) Uani 1 1 d .
H7A H 0.5466 -0.5303 0.5921 0.08(2) Uiso 1 1 d R
C8 C 0.6420(4) -0.52036(17) 0.5541(3) 0.0302(11) Uani 1 1 d .
H8A H 0.6148 -0.5424 0.5184 0.036(15) Uiso 1 1 d R
C9 C 0.7240(3) -0.49500(14) 0.5634(2) 0.0174(8) Uani 1 1 d .
C10 C 0.7619(3) -0.46133(15) 0.6148(2) 0.0223(9) Uani 1 1 d .
H10A H 0.8176 -0.4446 0.6216 0.039(15) Uiso 1 1 d R
C11 C 0.7183(3) -0.45311(16) 0.6567(2) 0.0229(9) Uani 1 1 d .
H11A H 0.7430 -0.4298 0.6903 0.057(18) Uiso 1 1 d R
C12 C 0.7715(3) -0.50509(13) 0.5187(2) 0.0144(8) Uani 1 1 d .
C13 C 0.5503(4) -0.87616(16) 0.8899(3) 0.0322(11) Uani 1 1 d .
H13A H 0.5793 -0.8939 0.8691 0.08(2) Uiso 1 1 d R
C14 C 0.5400(3) -0.83049(15) 0.8753(3) 0.0262(10) Uani 1 1 d .
H14A H 0.5621 -0.8181 0.8456 0.035(14) Uiso 1 1 d R
C15 C 0.4988(3) -0.80299(15) 0.9065(2) 0.0237(9) Uani 1 1 d .
C16 C 0.4650(4) -0.82387(17) 0.9486(3) 0.0376(12) Uani 1 1 d .
H16A H 0.4346 -0.8074 0.9696 0.041(16) Uiso 1 1 d R
C17 C 0.4756(5) -0.87002(18) 0.9579(3) 0.0451(14) Uani 1 1 d .
H17A H 0.4513 -0.8836 0.9855 0.07(2) Uiso 1 1 d R
C18 C 0.4939(3) -0.75357(14) 0.8974(3) 0.0229(9) Uani 1 1 d .
C19 C 0.4775(3) -0.73372(15) 0.8333(3) 0.0268(10) Uani 1 1 d .
H19A H 0.4700 -0.7518 0.7953 0.031(14) Uiso 1 1 d R
C20 C 0.4729(3) -0.68774(15) 0.8248(2) 0.0233(9) Uani 1 1 d .
H20A H 0.4615 -0.6749 0.7815 0.031(14) Uiso 1 1 d R
C21 C 0.4865(3) -0.66005(13) 0.8819(2) 0.0178(8) Uani 1 1 d .
C22 C 0.5029(3) -0.67938(15) 0.9459(3) 0.0246(10) Uani 1 1 d .
H22A H 0.5122 -0.6612 0.9841 0.035(14) Uiso 1 1 d R
C23 C 0.5069(3) -0.72577(15) 0.9535(2) 0.0240(9) Uani 1 1 d .
H23A H 0.5177 -0.7383 0.9968 0.028(13) Uiso 1 1 d R
C24 C 0.4760(3) -0.60934(13) 0.8725(2) 0.0150(8) Uani 1 1 d .
C25 C 0.5846(4) -0.11607(16) 0.8737(3) 0.0373(12) Uani 1 1 d .
H25A H 0.5311 -0.0994 0.8386 0.045 Uiso 1 1 d R
C26 C 0.5705(3) -0.16198(15) 0.8758(3) 0.0304(11) Uani 1 1 d .
H26A H 0.5085 -0.1751 0.8439 0.037 Uiso 1 1 d R
C27 C 0.6499(3) -0.18835(14) 0.9257(2) 0.0191(9) Uani 1 1 d .
C28 C 0.7383(3) -0.16660(15) 0.9737(2) 0.0262(10) Uani 1 1 d .
H28A H 0.7932 -0.1828 1.0090 0.031 Uiso 1 1 d R
C29 C 0.7459(3) -0.12067(15) 0.9688(2) 0.0268(10) Uani 1 1 d .
H29A H 0.8059 -0.1067 1.0023 0.032 Uiso 1 1 d R
C30 C 0.6380(3) -0.23767(14) 0.9280(2) 0.0184(8) Uani 1 1 d .
C31 C 0.6914(4) -0.26176(16) 0.9916(2) 0.0323(11) Uani 1 1 d .
H31A H 0.7392 -0.2472 1.0335 0.039 Uiso 1 1 d R
C32 C 0.6740(4) -0.30691(16) 0.9935(2) 0.0318(11) Uani 1 1 d .
H32A H 0.7113 -0.3224 1.0369 0.038 Uiso 1 1 d R
C33 C 0.6051(3) -0.33017(13) 0.9332(2) 0.0165(8) Uani 1 1 d .
C34 C 0.5552(3) -0.30714(14) 0.8681(2) 0.0226(9) Uani 1 1 d .
H34A H 0.5111 -0.3223 0.8257 0.048(16) Uiso 1 1 d R
C35 C 0.5708(3) -0.26116(14) 0.8661(2) 0.0254(10) Uani 1 1 d .
H35A H 0.5363 -0.2460 0.8222 0.043(15) Uiso 1 1 d R
C36 C 0.5825(3) -0.37855(13) 0.9389(2) 0.0149(8) Uani 1 1 d .
C37 C 0.1375(5) -0.85311(19) 0.7269(4) 0.061(2) Uani 1 1 d .
H37A H 0.1149 -0.8710 0.7517 0.073 Uiso 1 1 d R
C38 C 0.1570(4) -0.80852(18) 0.7466(4) 0.0476(16) Uani 1 1 d .
H38A H 0.1497 -0.7977 0.7847 0.08(2) Uiso 1 1 d R
C39 C 0.1882(3) -0.78019(16) 0.7096(3) 0.0332(12) Uani 1 1 d .
C40 C 0.1987(4) -0.79921(18) 0.6549(3) 0.0446(14) Uani 1 1 d .
H40A H 0.2196 -0.7822 0.6282 0.054 Uiso 1 1 d R
C41 C 0.1764(5) -0.84495(19) 0.6395(4) 0.0565(18) Uani 1 1 d .
H41A H 0.1827 -0.8571 0.6017 0.068 Uiso 1 1 d R
C42 C 0.2036(3) -0.73123(14) 0.7272(3) 0.0245(10) Uani 1 1 d .
C43 C 0.2208(4) -0.71594(16) 0.7932(3) 0.0325(11) Uani 1 1 d .
H43A H 0.2268 -0.7363 0.8281 0.043(15) Uiso 1 1 d R
C44 C 0.2284(4) -0.67058(15) 0.8087(3) 0.0295(11) Uani 1 1 d .
H44A H 0.2398 -0.6609 0.8537 0.042(16) Uiso 1 1 d R
C45 C 0.2190(3) -0.63922(14) 0.7579(2) 0.0159(8) Uani 1 1 d .
C46 C 0.2054(3) -0.65419(14) 0.6917(2) 0.0222(9) Uani 1 1 d .
H46A H 0.2018 -0.6337 0.6575 0.055(18) Uiso 1 1 d R
C47 C 0.1981(3) -0.69963(15) 0.6768(3) 0.0257(10) Uani 1 1 d .
H47A H 0.1890 -0.7092 0.6323 0.056(18) Uiso 1 1 d R
C48 C 0.2285(3) -0.59041(13) 0.7781(2) 0.0136(8) Uani 1 1 d .
C49 C 0.2972(4) -0.14974(16) 0.8170(3) 0.0376(12) Uani 1 1 d .
H49A H 0.2897 -0.1360 0.8532 0.045 Uiso 1 1 d R
C50 C 0.2826(4) -0.19607(16) 0.8080(3) 0.0343(12) Uani 1 1 d .
H50A H 0.2644 -0.2123 0.8370 0.041 Uiso 1 1 d R
C51 C 0.2946(3) -0.21759(14) 0.7555(3) 0.0245(10) Uani 1 1 d .
C52 C 0.3197(3) -0.19067(15) 0.7135(3) 0.0261(10) Uani 1 1 d .
H52A H 0.3284 -0.2032 0.6770 0.022(12) Uiso 1 1 d R
C53 C 0.3327(4) -0.14505(16) 0.7263(3) 0.0327(11) Uani 1 1 d .
H53A H 0.3487 -0.1279 0.6970 0.052(18) Uiso 1 1 d R
C54 C 0.2863(3) -0.26708(14) 0.7457(2) 0.0205(9) Uani 1 1 d .
C55 C 0.3091(3) -0.29546(15) 0.8040(3) 0.0262(10) Uani 1 1 d .
H55A H 0.3283 -0.2831 0.8492 0.060(19) Uiso 1 1 d R
C56 C 0.3065(3) -0.34136(14) 0.7959(2) 0.0220(9) Uani 1 1 d .
H56A H 0.3222 -0.3598 0.8353 0.023(12) Uiso 1 1 d R
C57 C 0.2801(3) -0.36039(13) 0.7292(2) 0.0167(8) Uani 1 1 d .
C58 C 0.2550(3) -0.33244(14) 0.6710(2) 0.0201(9) Uani 1 1 d .
H58A H 0.2368 -0.3445 0.6259 0.016(11) Uiso 1 1 d R
C59 C 0.2581(3) -0.28622(15) 0.6787(2) 0.0234(9) Uani 1 1 d .
H59A H 0.2408 -0.2678 0.6389 0.049(17) Uiso 1 1 d R
C60 C 0.2739(3) -0.40979(13) 0.7191(2) 0.0141(8) Uani 1 1 d .
C61 C -0.1477(4) -0.87226(16) 0.6546(3) 0.0349(12) Uani 1 1 d .
H61A H -0.1151 -0.8859 0.7000 0.042 Uiso 1 1 d R
C62 C -0.1289(4) -0.82700(16) 0.6491(3) 0.0348(12) Uani 1 1 d .
H62A H -0.0851 -0.8112 0.6909 0.042 Uiso 1 1 d R
C63 C -0.1744(3) -0.80516(14) 0.5831(2) 0.0193(9) Uani 1 1 d .
C64 C -0.2380(3) -0.83173(16) 0.5239(2) 0.0292(11) Uani 1 1 d .
H64A H -0.2713 -0.8192 0.4777 0.035 Uiso 1 1 d R
C65 C -0.2536(4) -0.87648(16) 0.5325(3) 0.0301(11) Uani 1 1 d .
H65A H -0.2970 -0.8931 0.4917 0.036 Uiso 1 1 d R
C66 C -0.1557(3) -0.75668(13) 0.5781(2) 0.0171(8) Uani 1 1 d .
C67 C -0.0702(3) -0.73575(14) 0.6332(2) 0.0219(9) Uani 1 1 d .
H67A H -0.0235 -0.7524 0.6729 0.031(14) Uiso 1 1 d R
C68 C -0.0525(3) -0.69023(14) 0.6294(2) 0.0206(9) Uani 1 1 d .
H68A H 0.0047 -0.6769 0.6673 0.035(14) Uiso 1 1 d R
C69 C -0.1190(3) -0.66482(13) 0.5699(2) 0.0153(8) Uani 1 1 d .
C70 C -0.2057(3) -0.68528(14) 0.5157(2) 0.0217(9) Uani 1 1 d .
H70A H -0.2524 -0.6685 0.4761 0.020(12) Uiso 1 1 d R
C71 C -0.2244(3) -0.73050(15) 0.5197(2) 0.0218(9) Uani 1 1 d .
H71A H -0.2837 -0.7432 0.4829 0.030(13) Uiso 1 1 d R
C72 C -0.0957(3) -0.61663(13) 0.5630(2) 0.0136(8) Uani 1 1 d .
C73 C 0.0496(4) -0.12996(19) 0.5431(3) 0.0473(15) Uani 1 1 d .
H73A H 0.0888 -0.1167 0.5259 0.06(2) Uiso 1 1 d R
C74 C 0.0503(4) -0.17639(17) 0.5485(3) 0.0365(12) Uani 1 1 d .
H74A H 0.0880 -0.1933 0.5337 0.019(12) Uiso 1 1 d R
C75 C -0.0062(3) -0.19641(15) 0.5746(3) 0.0301(11) Uani 1 1 d .
C76 C -0.0602(4) -0.16890(17) 0.5940(3) 0.0438(14) Uani 1 1 d .
H76A H -0.0983 -0.1811 0.6129 0.046(17) Uiso 1 1 d R
C77 C -0.0592(4) -0.12320(18) 0.5858(4) 0.0514(17) Uani 1 1 d .
H77A H -0.0986 -0.1055 0.5982 0.07(2) Uiso 1 1 d R
C78 C -0.0066(3) -0.24619(15) 0.5814(3) 0.0245(10) Uani 1 1 d .
C79 C -0.0028(3) -0.27423(15) 0.5310(3) 0.0248(10) Uani 1 1 d .
H79A H -0.0038 -0.2619 0.4906 0.033(14) Uiso 1 1 d R
C80 C 0.0028(3) -0.32035(15) 0.5401(2) 0.0200(9) Uani 1 1 d .
H80A H 0.0049 -0.3386 0.5056 0.028(13) Uiso 1 1 d R
C81 C 0.0041(3) -0.33894(14) 0.5999(2) 0.0166(8) Uani 1 1 d .
C82 C -0.0036(3) -0.31150(15) 0.6491(2) 0.0240(9) Uani 1 1 d .
H82A H -0.0039 -0.3241 0.6889 0.029 Uiso 1 1 d R
C83 C -0.0089(3) -0.26550(15) 0.6399(3) 0.0291(11) Uani 1 1 d .
H83A H -0.0151 -0.2475 0.6731 0.042(16) Uiso 1 1 d R
C84 C 0.0222(3) -0.38879(13) 0.6149(2) 0.0150(8) Uani 1 1 d .
C85 C -0.0677(4) -0.56333(16) 0.7247(3) 0.0300(11) Uani 1 1 d .
H85A H -0.0758 -0.5904 0.7009 0.036 Uiso 1 1 d R
C86 C -0.1064(4) -0.55946(16) 0.7709(3) 0.0307(11) Uani 1 1 d .
H86A H -0.1392 -0.5838 0.7777 0.031(13) Uiso 1 1 d R
C87 C -0.0969(3) -0.51956(15) 0.8065(2) 0.0186(9) Uani 1 1 d .
C88 C -0.0467(3) -0.48517(15) 0.7936(2) 0.0217(9) Uani 1 1 d .
H88A H -0.0362 -0.4580 0.8178 0.019(12) Uiso 1 1 d R
C89 C -0.0108(3) -0.49145(15) 0.7461(2) 0.0218(9) Uani 1 1 d .
H89A H 0.0225 -0.4678 0.7383 0.053(18) Uiso 1 1 d R
C90 C -0.1405(3) -0.51364(14) 0.8537(2) 0.0171(8) Uani 1 1 d .
C91 C -0.0955(3) -0.48413(15) 0.9121(2) 0.0202(9) Uani 1 1 d .
H91A H -0.0369 -0.4686 0.9218 0.021(12) Uiso 1 1 d R
C92 C -0.1378(3) -0.47751(15) 0.9553(2) 0.0214(9) Uani 1 1 d .
H92A H -0.1059 -0.4587 0.9954 0.018(11) Uiso 1 1 d R
C93 C -0.2271(3) -0.49955(13) 0.9402(2) 0.0141(8) Uani 1 1 d .
C94 C -0.2719(3) -0.52923(14) 0.8827(2) 0.0188(9) Uani 1 1 d .
H94A H -0.3310 -0.5443 0.8727 0.026(13) Uiso 1 1 d R
C95 C -0.2286(3) -0.53632(14) 0.8398(2) 0.0205(9) Uani 1 1 d .
H95A H -0.2577 -0.5567 0.8018 0.026(13) Uiso 1 1 d R
C96 C -0.2746(3) -0.48810(14) 0.9843(2) 0.0164(8) Uani 1 1 d .

loop_
_atom_site_aniso_label
_atom_site_aniso_U_11
_atom_site_aniso_U_22
_atom_site_aniso_U_33
_atom_site_aniso_U_23
_atom_site_aniso_U_13
_atom_site_aniso_U_12
Eu1 0.01408(9) 0.00930(9) 0.00914(9) -0.00026(7) 0.00650(8) -0.00171(7)
Eu2 0.01275(9) 0.00945(9) 0.00894(9) -0.00024(7) 0.00632(7) -0.00110(7)
Cu1 0.0170(2) 0.0118(2) 0.0106(2) -0.00140(17) 0.00945(19) -0.00371(18)
Cu2 0.0137(2) 0.0103(2) 0.0103(2) 0.00117(17) 0.00406(18) -0.00117(17)
Cu3 0.0155(2) 0.0120(2) 0.0099(2) -0.00107(17) 0.00864(19) -0.00283(18)
O1 0.0172(14) 0.0220(16) 0.0154(14) -0.0018(12) 0.0094(12) -0.0015(12)
O2 0.0147(13) 0.0216(15) 0.0172(14) -0.0035(12) 0.0110(12) -0.0017(11)
O3 0.0202(14) 0.0136(14) 0.0214(15) -0.0020(12) 0.0088(12) 0.0052(11)
O4 0.0392(18) 0.0177(16) 0.0269(17) -0.0002(13) 0.0220(15) 0.0042(14)
O5 0.0256(15) 0.0148(14) 0.0120(13) -0.0007(11) 0.0103(12) -0.0031(12)
O6 0.0256(15) 0.0138(14) 0.0167(15) 0.0047(12) 0.0060(12) -0.0035(12)
O7 0.0192(14) 0.0127(14) 0.0154(14) -0.0003(11) 0.0094(12) -0.0013(11)
O8 0.0223(14) 0.0188(15) 0.0112(14) -0.0045(11) 0.0080(12) -0.0077(12)
O9 0.0220(14) 0.0101(13) 0.0127(13) -0.0011(11) 0.0074(12) -0.0022(11)
O10 0.0188(14) 0.0163(14) 0.0127(14) -0.0023(11) 0.0072(12) -0.0040(11)
O11 0.0231(14) 0.0146(14) 0.0160(14) 0.0013(11) 0.0124(12) -0.0021(12)
O12 0.0191(14) 0.0177(15) 0.0179(15) 0.0027(12) 0.0067(12) -0.0044(12)
O13 0.0207(14) 0.0153(14) 0.0175(15) -0.0001(11) 0.0088(12) 0.0048(12)
O14 0.0348(17) 0.0137(15) 0.0227(16) 0.0024(12) 0.0189(14) 0.0054(13)
O15 0.0220(14) 0.0208(15) 0.0128(14) -0.0039(11) 0.0116(12) -0.0037(12)
O16 0.0175(14) 0.0233(16) 0.0178(14) -0.0029(12) 0.0118(12) -0.0051(12)
O17 0.0151(13) 0.0111(13) 0.0108(13) -0.0001(10) 0.0082(11) -0.0001(11)
O18 0.0140(12) 0.0098(13) 0.0133(13) -0.0027(10) 0.0099(11) -0.0035(10)
O19 0.0146(13) 0.0109(14) 0.0122(13) -0.0021(10) 0.0068(11) -0.0009(11)
O20 0.0163(13) 0.0097(13) 0.0121(13) 0.0002(10) 0.0088(11) 0.0017(11)
O21 0.0239(15) 0.0134(14) 0.0216(15) 0.0015(12) 0.0148(13) 0.0003(12)
O22 0.0235(15) 0.0192(15) 0.0171(15) 0.0043(12) 0.0135(13) 0.0064(12)
N1 0.0163(16) 0.0168(17) 0.0132(16) -0.0023(13) 0.0095(14) -0.0028(13)
N2 0.046(3) 0.019(2) 0.048(3) 0.002(2) 0.019(2) 0.0015(19)
N3 0.032(2) 0.0156(19) 0.031(2) 0.0027(16) 0.0143(18) -0.0057(16)
N4 0.055(3) 0.016(2) 0.103(5) -0.011(3) 0.030(3) 0.002(2)
N5 0.037(2) 0.019(2) 0.043(3) 0.0038(19) 0.016(2) 0.0039(18)
N6 0.036(2) 0.0149(19) 0.030(2) 0.0017(16) 0.0157(18) -0.0030(16)
N7 0.044(3) 0.019(2) 0.071(4) 0.006(2) 0.010(3) 0.001(2)
N8 0.0161(16) 0.0159(17) 0.0162(17) 0.0010(13) 0.0100(14) -0.0013(13)
C1 0.019(2) 0.029(2) 0.018(2) -0.0063(18) 0.0116(17) -0.0068(18)
C2 0.022(2) 0.032(3) 0.018(2) -0.0054(19) 0.0124(18) -0.0034(19)
C3 0.0171(19) 0.017(2) 0.017(2) -0.0004(16) 0.0117(16) -0.0018(16)
C4 0.024(2) 0.025(2) 0.025(2) -0.0046(18) 0.0185(19) -0.0069(18)
C5 0.026(2) 0.019(2) 0.020(2) -0.0051(17) 0.0160(19) -0.0086(17)
C6 0.0178(19) 0.020(2) 0.019(2) 0.0011(17) 0.0112(17) 0.0003(16)
C7 0.037(3) 0.036(3) 0.044(3) -0.019(2) 0.033(2) -0.018(2)
C8 0.037(3) 0.032(3) 0.033(3) -0.016(2) 0.026(2) -0.015(2)
C9 0.0165(19) 0.021(2) 0.019(2) 0.0043(17) 0.0124(17) 0.0019(16)
C10 0.023(2) 0.026(2) 0.026(2) -0.0053(18) 0.0180(19) -0.0066(18)
C11 0.022(2) 0.028(2) 0.023(2) -0.0097(19) 0.0145(19) -0.0066(18)
C12 0.0183(19) 0.0155(19) 0.0123(18) 0.0007(15) 0.0099(16) 0.0025(16)
C13 0.031(3) 0.019(2) 0.045(3) -0.003(2) 0.018(2) 0.004(2)
C14 0.028(2) 0.018(2) 0.035(3) -0.0032(19) 0.018(2) -0.0006(18)
C15 0.024(2) 0.020(2) 0.027(2) 0.0007(18) 0.0127(19) 0.0038(18)
C16 0.054(3) 0.019(2) 0.049(3) 0.000(2) 0.032(3) 0.004(2)
C17 0.073(4) 0.022(3) 0.054(4) 0.003(2) 0.042(3) -0.002(3)
C18 0.024(2) 0.014(2) 0.036(3) -0.0026(18) 0.018(2) -0.0005(17)
C19 0.032(2) 0.021(2) 0.032(3) -0.004(2) 0.019(2) 0.0034(19)
C20 0.031(2) 0.020(2) 0.025(2) 0.0001(18) 0.019(2) 0.0056(18)
C21 0.019(2) 0.0095(19) 0.027(2) 0.0008(16) 0.0133(18) 0.0034(16)
C22 0.031(2) 0.015(2) 0.027(2) 0.0003(18) 0.014(2) 0.0037(18)
C23 0.034(2) 0.017(2) 0.020(2) 0.0023(17) 0.013(2) 0.0045(19)
C24 0.0141(18) 0.0101(18) 0.019(2) -0.0001(15) 0.0070(16) 0.0043(15)
C25 0.037(3) 0.017(2) 0.044(3) 0.007(2) 0.010(2) -0.001(2)
C26 0.025(2) 0.015(2) 0.039(3) 0.001(2) 0.007(2) -0.0043(18)
C27 0.024(2) 0.014(2) 0.019(2) 0.0018(16) 0.0102(18) -0.0025(17)
C28 0.025(2) 0.019(2) 0.029(2) 0.0063(19) 0.009(2) -0.0023(18)
C29 0.029(2) 0.018(2) 0.027(2) -0.0017(18) 0.009(2) -0.0070(18)
C30 0.021(2) 0.014(2) 0.021(2) 0.0024(16) 0.0114(18) -0.0012(16)
C31 0.036(3) 0.022(2) 0.019(2) 0.0021(19) -0.001(2) -0.009(2)
C32 0.039(3) 0.021(2) 0.017(2) 0.0091(18) 0.000(2) -0.007(2)
C33 0.023(2) 0.0113(19) 0.019(2) 0.0026(16) 0.0124(17) 0.0001(16)
C34 0.032(2) 0.019(2) 0.013(2) 0.0003(17) 0.0077(19) -0.0069(18)
C35 0.038(3) 0.015(2) 0.017(2) 0.0035(17) 0.009(2) -0.0050(19)
C36 0.0154(19) 0.015(2) 0.019(2) 0.0011(16) 0.0116(17) 0.0004(15)
C37 0.055(4) 0.015(3) 0.116(6) 0.001(3) 0.045(4) -0.003(3)
C38 0.045(3) 0.018(3) 0.083(5) 0.001(3) 0.035(3) 0.002(2)
C39 0.025(2) 0.015(2) 0.057(3) -0.004(2) 0.018(2) -0.0008(19)
C40 0.049(3) 0.020(3) 0.054(4) -0.011(2) 0.018(3) -0.002(2)
C41 0.061(4) 0.019(3) 0.070(5) -0.015(3) 0.019(3) 0.001(3)
C42 0.021(2) 0.010(2) 0.037(3) -0.0017(18) 0.012(2) 0.0013(17)
C43 0.049(3) 0.019(2) 0.029(3) 0.005(2) 0.020(2) -0.003(2)
C44 0.048(3) 0.017(2) 0.028(3) -0.0001(19) 0.023(2) -0.005(2)
C45 0.0134(18) 0.018(2) 0.0124(19) -0.0004(16) 0.0038(16) -0.0019(15)
C46 0.032(2) 0.013(2) 0.023(2) -0.0005(17) 0.0144(19) -0.0035(18)
C47 0.031(2) 0.015(2) 0.033(3) -0.0060(19) 0.017(2) -0.0027(18)
C48 0.0129(18) 0.0111(18) 0.0146(19) 0.0006(15) 0.0054(15) -0.0009(14)
C49 0.052(3) 0.018(2) 0.049(3) -0.001(2) 0.030(3) 0.005(2)
C50 0.046(3) 0.019(2) 0.044(3) 0.003(2) 0.027(3) 0.003(2)
C51 0.023(2) 0.012(2) 0.036(3) 0.0025(18) 0.013(2) 0.0041(17)
C52 0.028(2) 0.021(2) 0.028(2) 0.0020(19) 0.012(2) 0.0035(19)
C53 0.033(3) 0.016(2) 0.043(3) 0.005(2) 0.014(2) 0.001(2)
C54 0.021(2) 0.013(2) 0.028(2) 0.0002(17) 0.0131(19) 0.0004(16)
C55 0.034(2) 0.014(2) 0.025(2) -0.0053(18) 0.012(2) -0.0017(18)
C56 0.034(2) 0.012(2) 0.017(2) -0.0011(16) 0.0101(19) 0.0015(18)
C57 0.0165(19) 0.014(2) 0.019(2) 0.0020(16) 0.0082(17) -0.0015(15)
C58 0.027(2) 0.014(2) 0.019(2) -0.0005(16) 0.0117(18) -0.0028(17)
C59 0.028(2) 0.016(2) 0.025(2) 0.0039(18) 0.013(2) 0.0012(18)
C60 0.0118(17) 0.0138(19) 0.0150(19) 0.0010(15) 0.0053(15) -0.0022(15)
C61 0.053(3) 0.015(2) 0.028(3) 0.0025(19) 0.014(2) -0.008(2)
C62 0.045(3) 0.023(3) 0.023(2) 0.005(2) 0.007(2) -0.013(2)
C63 0.023(2) 0.016(2) 0.020(2) 0.0033(16) 0.0116(18) -0.0005(17)
C64 0.034(3) 0.024(2) 0.020(2) 0.0030(19) 0.007(2) -0.005(2)
C65 0.035(3) 0.020(2) 0.028(3) 0.0005(19) 0.010(2) -0.010(2)
C66 0.0191(19) 0.0131(19) 0.019(2) 0.0043(16) 0.0098(17) 0.0016(16)
C67 0.020(2) 0.017(2) 0.019(2) 0.0064(17) 0.0020(17) -0.0025(17)
C68 0.019(2) 0.019(2) 0.020(2) 0.0007(17) 0.0074(18) -0.0027(17)
C69 0.0172(19) 0.0099(18) 0.018(2) 0.0026(15) 0.0082(16) -0.0024(15)
C70 0.024(2) 0.017(2) 0.019(2) 0.0077(17) 0.0067(18) -0.0010(17)
C71 0.020(2) 0.022(2) 0.016(2) 0.0004(17) 0.0035(17) -0.0058(17)
C72 0.0171(18) 0.0099(18) 0.0158(19) -0.0031(15) 0.0097(16) -0.0023(15)
C73 0.045(3) 0.029(3) 0.058(4) 0.009(3) 0.018(3) -0.007(3)
C74 0.033(3) 0.022(3) 0.045(3) 0.007(2) 0.013(2) 0.004(2)
C75 0.024(2) 0.016(2) 0.038(3) 0.003(2) 0.007(2) 0.0030(18)
C76 0.035(3) 0.020(3) 0.068(4) -0.001(3) 0.020(3) 0.001(2)
C77 0.042(3) 0.019(3) 0.081(5) 0.000(3) 0.021(3) 0.009(2)
C78 0.024(2) 0.015(2) 0.033(3) 0.0025(18) 0.014(2) 0.0044(17)
C79 0.027(2) 0.019(2) 0.030(3) 0.0050(19) 0.015(2) 0.0031(18)
C80 0.023(2) 0.021(2) 0.019(2) 0.0016(17) 0.0130(18) 0.0056(17)
C81 0.0142(18) 0.015(2) 0.018(2) -0.0011(16) 0.0063(16) 0.0022(15)
C82 0.035(2) 0.017(2) 0.022(2) -0.0007(17) 0.016(2) 0.0037(19)
C83 0.038(3) 0.015(2) 0.035(3) -0.006(2) 0.020(2) 0.0047(19)
C84 0.0103(17) 0.0097(18) 0.022(2) -0.0008(15) 0.0057(16) 0.0012(14)
C85 0.051(3) 0.019(2) 0.036(3) -0.010(2) 0.034(3) -0.012(2)
C86 0.052(3) 0.021(2) 0.042(3) -0.007(2) 0.041(3) -0.011(2)
C87 0.0178(19) 0.026(2) 0.017(2) 0.0010(17) 0.0117(17) 0.0003(17)
C88 0.032(2) 0.019(2) 0.022(2) -0.0034(17) 0.020(2) -0.0049(18)
C89 0.030(2) 0.018(2) 0.025(2) -0.0043(18) 0.019(2) -0.0059(18)
C90 0.023(2) 0.017(2) 0.019(2) -0.0002(16) 0.0158(18) 0.0005(17)
C91 0.018(2) 0.023(2) 0.024(2) -0.0047(18) 0.0138(18) -0.0045(17)
C92 0.023(2) 0.025(2) 0.019(2) -0.0082(18) 0.0120(18) -0.0048(18)
C93 0.0170(19) 0.016(2) 0.0126(18) 0.0007(15) 0.0101(16) -0.0013(15)
C94 0.020(2) 0.020(2) 0.022(2) -0.0051(17) 0.0152(18) -0.0068(17)
C95 0.026(2) 0.020(2) 0.024(2) -0.0042(17) 0.0189(19) -0.0058(18)
C96 0.022(2) 0.017(2) 0.0136(19) 0.0009(15) 0.0113(17) 0.0007(16)

loop_
_atom_type_symbol
_atom_type_description
_atom_type_scat_dispersion_real
_atom_type_scat_dispersion_imag
_atom_type_scat_source
C C 0.0033 0.0016 'International Tables Vol C Tables 4.2.6.8 and 6.1.1.4'
H H 0.0000 0.0000 'International Tables Vol C Tables 4.2.6.8 and 6.1.1.4'
Cu Cu 0.3201 1.2651 'International Tables Vol C Tables 4.2.6.8 and 6.1.1.4'
Eu Eu -0.1578 3.6682 'International Tables Vol C Tables 4.2.6.8 and 6.1.1.4'
N N 0.0061 0.0033 'International Tables Vol C Tables 4.2.6.8 and 6.1.1.4'
O O 0.0106 0.0060 'International Tables Vol C Tables 4.2.6.8 and 6.1.1.4'

loop_
_geom_angle_atom_site_label_1
_geom_angle_atom_site_label_2
_geom_angle_atom_site_label_3
_geom_angle
_geom_angle_site_symmetry_1
_geom_angle_site_symmetry_3
O3 Eu1 O8 79.75(10) . .
O3 Eu1 O17 105.04(9) . 3_647
O8 Eu1 O17 135.76(9) . 3_647
O3 Eu1 O6 75.40(10) . 3_647
O8 Eu1 O6 77.66(9) . 3_647
O17 Eu1 O6 146.55(9) 3_647 3_647
O3 Eu1 O17 70.85(9) . .
O8 Eu1 O17 145.37(9) . .
O17 Eu1 O17 71.40(10) 3_647 .
O6 Eu1 O17 77.57(9) 3_647 .
O3 Eu1 O16 137.21(10) . 3_547
O8 Eu1 O16 128.96(9) . 3_547
O17 Eu1 O16 76.99(9) 3_647 3_547
O6 Eu1 O16 80.82(10) 3_647 3_547
O17 Eu1 O16 69.59(9) . 3_547
O3 Eu1 O18 73.67(9) . .
O8 Eu1 O18 74.25(9) . .
O17 Eu1 O18 65.64(8) 3_647 .
O6 Eu1 O18 141.17(9) 3_647 .
O17 Eu1 O18 112.93(8) . .
O16 Eu1 O18 137.97(9) 3_547 .
O3 Eu1 O15 140.61(10) . 3_547
O8 Eu1 O15 76.47(9) . 3_547
O17 Eu1 O15 113.94(9) 3_647 3_547
O6 Eu1 O15 69.16(9) 3_647 3_547
O17 Eu1 O15 116.00(9) . 3_547
O16 Eu1 O15 52.62(8) 3_547 3_547
O18 Eu1 O15 127.46(8) . 3_547
O3 Eu1 O21 137.97(9) . .
O8 Eu1 O21 73.12(9) . .
O17 Eu1 O21 75.41(9) 3_647 .
O6 Eu1 O21 127.07(9) 3_647 .
O17 Eu1 O21 141.51(9) . .
O16 Eu1 O21 84.54(9) 3_547 .
O18 Eu1 O21 68.47(8) . .
O15 Eu1 O21 61.70(9) 3_547 .
O3 Eu1 C96 146.77(11) . 3_547
O8 Eu1 C96 102.55(10) . 3_547
O17 Eu1 C96 96.18(10) 3_647 3_547
O6 Eu1 C96 72.85(11) 3_647 3_547
O17 Eu1 C96 92.79(10) . 3_547
O16 Eu1 C96 26.45(10) 3_547 3_547
O18 Eu1 C96 139.29(10) . 3_547
O15 Eu1 C96 26.18(10) 3_547 3_547
O21 Eu1 C96 71.81(10) . 3_547
O3 Eu1 Cu1 85.27(7) . .
O8 Eu1 Cu1 107.10(7) . .
O17 Eu1 Cu1 32.87(6) 3_647 .
O6 Eu1 Cu1 159.06(7) 3_647 .
O17 Eu1 Cu1 88.65(6) . .
O16 Eu1 Cu1 109.27(7) 3_547 .
O18 Eu1 Cu1 33.38(6) . .
O15 Eu1 Cu1 131.65(7) 3_547 .
O21 Eu1 Cu1 73.14(6) . .
C96 Eu1 Cu1 124.15(8) 3_547 .
O3 Eu1 Cu2 96.60(7) . .
O8 Eu1 Cu2 57.41(7) . .
O17 Eu1 Cu2 78.43(6) 3_647 .
O6 Eu1 Cu2 135.03(7) 3_647 .
O17 Eu1 Cu2 142.33(6) . .
O16 Eu1 Cu2 124.91(7) 3_547 .
O18 Eu1 Cu2 31.17(6) . .
O15 Eu1 Cu2 96.45(6) 3_547 .
O21 Eu1 Cu2 41.59(6) . .
C96 Eu1 Cu2 112.73(8) 3_547 .
Cu1 Eu1 Cu2 54.336(12) . .
O3 Eu1 H17B 55.0 . .
O8 Eu1 H17B 130.0 . .
O17 Eu1 H17B 81.2 3_647 .
O6 Eu1 H17B 71.8 3_647 .
O17 Eu1 H17B 16.2 . .
O16 Eu1 H17B 84.0 3_547 .
O18 Eu1 H17B 107.5 . .
O15 Eu1 H17B 124.8 3_547 .
O21 Eu1 H17B 155.7 . .
C96 Eu1 H17B 104.9 3_547 .
Cu1 Eu1 H17B 90.6 . .
Cu2 Eu1 H17B 138.6 . .
O10 Eu2 O13 79.43(9) . .
O10 Eu2 O20 134.57(9) . .
O13 Eu2 O20 99.63(10) . .
O10 Eu2 O20 143.77(10) . 3_546
O13 Eu2 O20 68.02(9) . 3_546
O20 Eu2 O20 68.84(10) . 3_546
O10 Eu2 O12 78.62(9) . 3_546
O13 Eu2 O12 72.96(10) . 3_546
O20 Eu2 O12 145.17(9) . 3_546
O20 Eu2 O12 77.03(9) 3_546 3_546
O10 Eu2 O2 132.28(9) . 3_646
O13 Eu2 O2 132.96(9) . 3_646
O20 Eu2 O2 80.98(9) . 3_646
O20 Eu2 O2 68.66(9) 3_546 3_646
O12 Eu2 O2 80.37(9) 3_546 3_646
O10 Eu2 O1 79.31(9) . 3_646
O13 Eu2 O1 139.02(10) . 3_646
O20 Eu2 O1 120.14(9) . 3_646
O20 Eu2 O1 115.41(9) 3_546 3_646
O12 Eu2 O1 68.73(9) 3_546 3_646
O2 Eu2 O1 53.14(9) 3_646 3_646
O10 Eu2 O22 82.91(9) . .
O13 Eu2 O22 143.53(9) . .
O20 Eu2 O22 71.28(9) . .
O20 Eu2 O22 133.07(10) 3_546 .
O12 Eu2 O22 133.87(9) 3_546 .
O2 Eu2 O22 81.69(9) 3_646 .
O1 Eu2 O22 66.47(9) 3_646 .
O10 Eu2 O19 71.85(9) . .
O13 Eu2 O19 72.63(9) . .
O20 Eu2 O19 64.86(8) . .
O20 Eu2 O19 111.02(8) 3_546 .
O12 Eu2 O19 137.88(9) 3_546 .
O2 Eu2 O19 141.67(9) 3_646 .
O1 Eu2 O19 131.28(9) 3_646 .
O22 Eu2 O19 71.61(9) . .
O10 Eu2 C12 105.55(10) . 3_646
O13 Eu2 C12 142.40(10) . 3_646
O20 Eu2 C12 101.96(10) . 3_646
O20 Eu2 C12 91.76(10) 3_546 3_646
O12 Eu2 C12 71.70(10) 3_546 3_646
O2 Eu2 C12 26.76(10) 3_646 3_646
O1 Eu2 C12 26.41(10) 3_646 3_646
O22 Eu2 C12 73.25(10) . 3_646
O19 Eu2 C12 144.82(10) . 3_646
O10 Eu2 Cu3 104.85(6) . .
O13 Eu2 Cu3 82.94(7) . .
O20 Eu2 Cu3 31.84(6) . .
O20 Eu2 Cu3 87.01(6) 3_546 .
O12 Eu2 Cu3 154.70(6) 3_546 .
O2 Eu2 Cu3 112.14(6) 3_646 .
O1 Eu2 Cu3 136.51(7) 3_646 .
O22 Eu2 Cu3 71.10(6) . .
O19 Eu2 Cu3 33.32(6) . .
C12 Eu2 Cu3 129.05(8) 3_646 .
O10 Eu2 Cu3 139.88(7) . 3_546
O13 Eu2 Cu3 88.88(7) . 3_546
O20 Eu2 Cu3 85.02(6) . 3_546
O20 Eu2 Cu3 30.15(6) 3_546 3_546
O12 Eu2 Cu3 61.26(6) 3_546 3_546
O2 Eu2 Cu3 44.11(6) 3_646 3_546
O1 Eu2 Cu3 85.34(6) 3_646 3_546
O22 Eu2 Cu3 124.02(7) . 3_546
O19 Eu2 Cu3 140.42(6) . 3_546
C12 Eu2 Cu3 62.97(8) 3_646 3_546
Cu3 Eu2 Cu3 111.652(12) . 3_546
O10 Eu2 H19B 67.5 . .
O13 Eu2 H19B 58.9 . .
O20 Eu2 H19B 73.3 . .
O20 Eu2 H19B 106.0 3_546 .
O12 Eu2 H19B 124.5 3_546 .
O2 Eu2 H19B 153.7 3_646 .
O1 Eu2 H19B 138.6 3_646 .
O22 Eu2 H19B 84.8 . .
O19 Eu2 H19B 14.2 . .
C12 Eu2 H19B 157.8 3_646 .
Cu3 Eu2 H19B 41.7 . .
Cu3 Eu2 H19B 136.1 3_546 .
O10 Eu2 H20B 134.3 . .
O13 Eu2 H20B 111.3 . .
O20 Eu2 H20B 11.6 . .
O20 Eu2 H20B 74.9 3_546 .
O12 Eu2 H20B 146.9 3_546 .
O2 Eu2 H20B 73.5 3_646 .
O1 Eu2 H20B 108.7 3_646 .
O22 Eu2 H20B 61.9 . .
O19 Eu2 H20B 69.9 . .
C12 Eu2 H20B 92.1 3_646 .
Cu3 Eu2 H20B 38.8 . .
Cu3 Eu2 H20B 85.8 3_546 .
H19B Eu2 H20B 80.3 . .
O5 Cu1 O17 95.34(11) . 3_647
O5 Cu1 O18 161.21(11) . .
O17 Cu1 O18 85.02(10) 3_647 .
O5 Cu1 N1 87.56(12) . .
O17 Cu1 N1 166.97(12) 3_647 .
O18 Cu1 N1 96.32(12) . .
O5 Cu1 O16 102.15(10) . 1_655
O17 Cu1 O16 74.35(10) 3_647 1_655
O18 Cu1 O16 96.04(10) . 1_655
N1 Cu1 O16 92.62(11) . 1_655
O5 Cu1 O9 89.87(10) . .
O17 Cu1 O9 98.84(10) 3_647 .
O18 Cu1 O9 71.56(9) . .
N1 Cu1 O9 93.86(11) . .
O16 Cu1 O9 166.57(9) 1_655 .
O5 Cu1 Cu2 127.14(8) . .
O17 Cu1 Cu2 94.59(7) 3_647 .
O18 Cu1 Cu2 34.44(7) . .
N1 Cu1 Cu2 93.75(9) . .
O16 Cu1 Cu2 130.48(6) 1_655 .
O9 Cu1 Cu2 37.28(6) . .
O5 Cu1 Eu1 136.75(8) . .
O17 Cu1 Eu1 42.07(8) 3_647 .
O18 Cu1 Eu1 43.82(7) . .
N1 Cu1 Eu1 135.54(10) . .
O16 Cu1 Eu1 76.86(6) 1_655 .
O9 Cu1 Eu1 90.31(6) . .
Cu2 Cu1 Eu1 64.719(13) . .
O5 Cu1 Eu1 82.86(8) . 3_647
O17 Cu1 Eu1 39.04(7) 3_647 3_647
O18 Cu1 Eu1 108.13(7) . 3_647
N1 Cu1 Eu1 129.38(9) . 3_647
O16 Cu1 Eu1 42.45(6) 1_655 3_647
O9 Cu1 Eu1 135.46(6) . 3_647
Cu2 Cu1 Eu1 130.775(16) . 3_647
Eu1 Cu1 Eu1 67.357(11) . 3_647
O19 Cu2 O18 172.36(11) . .
O19 Cu2 O9 94.06(11) . .
O18 Cu2 O9 87.88(11) . .
O19 Cu2 O7 84.89(11) . .
O18 Cu2 O7 92.34(11) . .
O9 Cu2 O7 173.47(11) . .
O19 Cu2 O21 106.41(10) . .
O18 Cu2 O21 81.20(10) . .
O9 Cu2 O21 79.86(10) . .
O7 Cu2 O21 106.62(10) . .
O19 Cu2 Cu1 145.97(8) . .
O18 Cu2 Cu1 34.51(7) . .
O9 Cu2 Cu1 53.58(8) . .
O7 Cu2 Cu1 125.93(8) . .
O21 Cu2 Cu1 80.40(7) . .
O19 Cu2 Cu3 32.40(8) . .
O18 Cu2 Cu3 146.52(8) . .
O9 Cu2 Cu3 125.59(8) . .
O7 Cu2 Cu3 54.51(8) . .
O21 Cu2 Cu3 102.26(7) . .
Cu1 Cu2 Cu3 177.134(19) . .
O19 Cu2 Eu1 145.62(8) . .
O18 Cu2 Eu1 40.72(7) . .
O9 Cu2 Eu1 98.92(8) . .
O7 Cu2 Eu1 85.43(8) . .
O21 Cu2 Eu1 46.03(6) . .
Cu1 Cu2 Eu1 60.945(13) . .
Cu3 Cu2 Eu1 121.681(17) . .
O19 Cu2 Eu2 39.54(7) . .
O18 Cu2 Eu2 133.58(7) . .
O9 Cu2 Eu2 84.84(8) . .
O7 Cu2 Eu2 90.30(8) . .
O21 Cu2 Eu2 141.43(7) . .
Cu1 Cu2 Eu2 117.534(16) . .
Cu3 Cu2 Eu2 59.699(12) . .
Eu1 Cu2 Eu2 172.483(15) . .
O19 Cu2 H19B 16.4 . .
O18 Cu2 H19B 168.4 . .
O9 Cu2 H19B 80.7 . .
O7 Cu2 H19B 99.3 . .
O21 Cu2 H19B 94.7 . .
Cu1 Cu2 H19B 134.2 . .
Cu3 Cu2 H19B 45.0 . .
Eu1 Cu2 H19B 139.1 . .
Eu2 Cu2 H19B 47.7 . .
O20 Cu3 O11 93.03(11) . .
O20 Cu3 O19 85.82(11) . .
O11 Cu3 O19 156.21(11) . .
O20 Cu3 N8 168.92(13) . .
O11 Cu3 N8 89.93(12) . .
O19 Cu3 N8 95.73(12) . .
O20 Cu3 O2 75.47(10) . 1_455
O11 Cu3 O2 104.25(10) . 1_455
O19 Cu3 O2 98.47(10) . 1_455
N8 Cu3 O2 93.45(11) . 1_455
O20 Cu3 Cu2 98.78(7) . .
O11 Cu3 Cu2 125.86(8) . .
O19 Cu3 Cu2 31.86(8) . .
N8 Cu3 Cu2 88.08(9) . .
O2 Cu3 Cu2 129.89(7) 1_455 .
O20 Cu3 Eu2 41.28(8) . .
O11 Cu3 Eu2 132.16(8) . .
O19 Cu3 Eu2 44.96(7) . .
N8 Cu3 Eu2 137.76(10) . .
O2 Cu3 Eu2 80.86(6) 1_455 .
Cu2 Cu3 Eu2 65.786(14) . .
O20 Cu3 Eu2 38.94(8) . 3_546
O11 Cu3 Eu2 83.21(8) . 3_546
O19 Cu3 Eu2 109.50(8) . 3_546
N8 Cu3 Eu2 131.20(9) . 3_546
O2 Cu3 Eu2 43.19(6) 1_455 3_546
Cu2 Cu3 Eu2 133.904(16) . 3_546
Eu2 Cu3 Eu2 68.348(11) . 3_546
O20 Cu3 H20B 16.2 . .
O11 Cu3 H20B 80.0 . .
O19 Cu3 H20B 93.9 . .
N8 Cu3 H20B 169.9 . .
O2 Cu3 H20B 88.1 1_455 .
Cu2 Cu3 H20B 98.6 . .
Eu2 Cu3 H20B 52.4 . .
Eu2 Cu3 H20B 47.0 3_546 .
C12 O1 Eu2 93.0(2) . 3_646
C12 O2 Eu2 92.7(2) . 3_646
C12 O2 Cu3 126.3(2) . 1_655
Eu2 O2 Cu3 92.69(9) 3_646 1_655
C24 O3 Eu1 133.0(2) . .
C36 O5 Cu1 127.5(3) . .
C36 O6 Eu1 139.7(3) . 3_647
C48 O7 Cu2 120.5(2) . .
C48 O8 Eu1 138.7(2) . .
C60 O9 Cu2 119.6(2) . .
C60 O9 Cu1 118.0(2) . .
Cu2 O9 Cu1 89.14(10) . .
C60 O10 Eu2 140.9(2) . .
C72 O11 Cu3 127.5(3) . .
C72 O12 Eu2 138.1(2) . 3_546
C84 O13 Eu2 137.7(2) . .
C96 O15 Eu1 91.7(2) . 3_547
C96 O16 Eu1 95.0(2) . 3_547
C96 O16 Cu1 127.2(3) . 1_455
Eu1 O16 Cu1 92.13(9) 3_547 1_455
Cu1 O17 Eu1 105.06(11) 3_647 3_647
Cu1 O17 Eu1 110.60(11) 3_647 .
Eu1 O17 Eu1 108.60(10) 3_647 .
Cu1 O17 H17B 111.3 3_647 .
Eu1 O17 H17B 116.8 3_647 .
Eu1 O17 H17B 104.6 . .
Cu2 O18 Cu1 111.05(13) . .
Cu2 O18 Eu1 108.11(10) . .
Cu1 O18 Eu1 102.81(10) . .
Cu2 O18 H18B 106.4 . .
Cu1 O18 H18B 108.0 . .
Eu1 O18 H18B 120.4 . .
Cu2 O19 Cu3 115.74(14) . .
Cu2 O19 Eu2 111.28(11) . .
Cu3 O19 Eu2 101.72(10) . .
Cu2 O19 H19B 110.8 . .
Cu3 O19 H19B 114.6 . .
Eu2 O19 H19B 101.4 . .
Cu3 O20 Eu2 106.88(11) . .
Cu3 O20 Eu2 110.91(11) . 3_546
Eu2 O20 Eu2 111.16(10) . 3_546
Cu3 O20 H20B 106.0 . .
Eu2 O20 H20B 118.3 . .
Eu2 O20 H20B 103.4 3_546 .
Cu2 O21 Eu1 92.38(9) . .
Cu2 O21 H21C 117.9 . .
Eu1 O21 H21C 114.4 . .
Cu2 O21 H21D 121.1 . .
Eu1 O21 H21D 102.2 . .
H21C O21 H21D 107.0 . .
Eu2 O22 H22B 109.3 . .
Eu2 O22 H22C 134.6 . .
H22B O22 H22C 109.3 . .
C1 N1 C5 116.6(3) . .
C1 N1 Cu1 122.7(3) . .
C5 N1 Cu1 120.6(3) . .
C17 N2 C13 116.0(5) . .
C29 N3 C25 116.8(4) . .
C37 N4 C41 115.5(5) . .
C53 N5 C49 116.3(4) . .
C61 N6 C65 116.8(4) . .
C77 N7 C73 116.5(5) . .
C85 N8 C89 116.5(4) . .
C85 N8 Cu3 121.8(3) . .
C89 N8 Cu3 121.3(3) . .
N1 C1 C2 123.2(4) . .
N1 C1 H1A 118.5 . .
C2 C1 H1A 118.3 . .
C1 C2 C3 120.4(4) . .
C1 C2 H2A 119.9 . .
C3 C2 H2A 119.7 . .
C2 C3 C4 116.1(4) . .
C2 C3 C6 122.0(4) . .
C4 C3 C6 121.9(3) . .
C5 C4 C3 119.9(4) . .
C5 C4 H4A 120.2 . .
C3 C4 H4A 120.0 . .
N1 C5 C4 123.7(4) . .
N1 C5 H5A 118.2 . .
C4 C5 H5A 118.1 . .
C11 C6 C7 117.7(4) . .
C11 C6 C3 121.4(4) . .
C7 C6 C3 120.9(4) . .
C8 C7 C6 121.3(4) . .
C8 C7 H7A 119.0 . .
C6 C7 H7A 119.7 . .
C9 C8 C7 119.6(4) . .
C9 C8 H8A 120.0 . .
C7 C8 H8A 120.4 . .
C10 C9 C8 119.8(4) . .
C10 C9 C12 120.8(4) . .
C8 C9 C12 119.3(4) . .
C11 C10 C9 120.0(4) . .
C11 C10 H10A 120.1 . .
C9 C10 H10A 119.9 . .
C10 C11 C6 121.5(4) . .
C10 C11 H11A 119.6 . .
C6 C11 H11A 118.9 . .
O1 C12 O2 121.0(3) . .
O1 C12 C9 119.5(3) . .
O2 C12 C9 119.5(3) . .
O1 C12 Eu2 60.59(19) . 3_646
O2 C12 Eu2 60.55(19) . 3_646
C9 C12 Eu2 175.1(3) . 3_646
N2 C13 C14 123.7(5) . .
N2 C13 H13A 118.0 . .
C14 C13 H13A 118.4 . .
C13 C14 C15 119.8(5) . .
C13 C14 H14A 120.3 . .
C15 C14 H14A 119.8 . .
C16 C15 C14 116.7(4) . .
C16 C15 C18 121.3(4) . .
C14 C15 C18 122.0(4) . .
C15 C16 C17 118.9(5) . .
C15 C16 H16A 120.7 . .
C17 C16 H16A 120.3 . .
N2 C17 C16 124.8(5) . .
N2 C17 H17A 117.3 . .
C16 C17 H17A 117.9 . .
C23 C18 C19 118.2(4) . .
C23 C18 C15 120.3(4) . .
C19 C18 C15 121.5(4) . .
C20 C19 C18 121.6(4) . .
C20 C19 H19A 118.9 . .
C18 C19 H19A 119.6 . .
C19 C20 C21 119.7(4) . .
C19 C20 H20A 120.6 . .
C21 C20 H20A 119.7 . .
C22 C21 C20 119.3(4) . .
C22 C21 C24 119.9(4) . .
C20 C21 C24 120.7(4) . .
C21 C22 C23 120.4(4) . .
C21 C22 H22A 119.7 . .
C23 C22 H22A 120.0 . .
C18 C23 C22 120.9(4) . .
C18 C23 H23A 119.7 . .
C22 C23 H23A 119.4 . .
O4 C24 O3 125.9(4) . .
O4 C24 C21 119.1(4) . .
O3 C24 C21 115.0(4) . .
N3 C25 C26 123.0(5) . .
N3 C25 H25A 119.1 . .
C26 C25 H25A 118.0 . .
C27 C26 C25 119.7(4) . .
C27 C26 H26A 119.8 . .
C25 C26 H26A 120.5 . .
C28 C27 C26 117.0(4) . .
C28 C27 C30 122.0(4) . .
C26 C27 C30 121.0(4) . .
C27 C28 C29 119.8(4) . .
C27 C28 H28A 120.3 . .
C29 C28 H28A 119.9 . .
N3 C29 C28 123.6(4) . .
N3 C29 H29A 118.1 . .
C28 C29 H29A 118.3 . .
C31 C30 C35 117.5(4) . .
C31 C30 C27 121.7(4) . .
C35 C30 C27 120.7(4) . .
C32 C31 C30 120.7(4) . .
C32 C31 H31A 119.8 . .
C30 C31 H31A 119.5 . .
C33 C32 C31 122.3(4) . .
C33 C32 H32A 118.6 . .
C31 C32 H32A 119.0 . .
C32 C33 C34 117.8(4) . .
C32 C33 C36 120.6(4) . .
C34 C33 C36 121.6(4) . .
C33 C34 C35 120.0(4) . .
C33 C34 H34A 120.1 . .
C35 C34 H34A 119.8 . .
C30 C35 C34 121.4(4) . .
C30 C35 H35A 119.2 . .
C34 C35 H35A 119.4 . .
O6 C36 O5 126.3(4) . .
O6 C36 C33 118.0(4) . .
O5 C36 C33 115.7(3) . .
N4 C37 C38 124.7(7) . .
N4 C37 H37A 117.7 . .
C38 C37 H37A 117.6 . .
C37 C38 C39 119.6(7) . .
C37 C38 H38A 119.7 . .
C39 C38 H38A 120.6 . .
C40 C39 C38 116.7(5) . .
C40 C39 C42 122.9(5) . .
C38 C39 C42 120.3(5) . .
C39 C40 C41 118.7(6) . .
C39 C40 H40A 121.1 . .
C41 C40 H40A 120.2 . .
N4 C41 C40 124.7(6) . .
N4 C41 H41A 117.9 . .
C40 C41 H41A 117.4 . .
C43 C42 C47 118.1(4) . .
C43 C42 C39 120.3(4) . .
C47 C42 C39 121.5(4) . .
C42 C43 C44 121.2(4) . .
C42 C43 H43A 119.8 . .
C44 C43 H43A 119.0 . .
C43 C44 C45 120.7(4) . .
C43 C44 H44A 119.9 . .
C45 C44 H44A 119.4 . .
C44 C45 C46 118.9(4) . .
C44 C45 C48 118.1(4) . .
C46 C45 C48 123.0(4) . .
C47 C46 C45 119.9(4) . .
C47 C46 H46A 119.7 . .
C45 C46 H46A 120.4 . .
C46 C47 C42 121.1(4) . .
C46 C47 H47A 119.0 . .
C42 C47 H47A 119.9 . .
O8 C48 O7 123.8(4) . .
O8 C48 C45 118.3(3) . .
O7 C48 C45 117.9(3) . .
N5 C49 C50 123.7(5) . .
N5 C49 H49A 118.2 . .
C50 C49 H49A 118.1 . .
C51 C50 C49 119.7(5) . .
C51 C50 H50A 120.3 . .
C49 C50 H50A 120.1 . .
C50 C51 C52 116.5(4) . .
C50 C51 C54 122.6(4) . .
C52 C51 C54 120.8(4) . .
C53 C52 C51 120.0(5) . .
C53 C52 H52A 119.4 . .
C51 C52 H52A 120.6 . .
N5 C53 C52 123.9(5) . .
N5 C53 H53A 118.1 . .
C52 C53 H53A 118.0 . .
C59 C54 C55 118.6(4) . .
C59 C54 C51 120.8(4) . .
C55 C54 C51 120.6(4) . .
C56 C55 C54 120.7(4) . .
C56 C55 H55A 119.8 . .
C54 C55 H55A 119.5 . .
C55 C56 C57 120.6(4) . .
C55 C56 H56A 119.6 . .
C57 C56 H56A 119.8 . .
C58 C57 C56 118.8(4) . .
C58 C57 C60 119.9(4) . .
C56 C57 C60 121.2(4) . .
C57 C58 C59 121.0(4) . .
C57 C58 H58A 120.1 . .
C59 C58 H58A 118.9 . .
C58 C59 C54 120.2(4) . .
C58 C59 H59A 120.0 . .
C54 C59 H59A 119.7 . .
O10 C60 O9 123.7(4) . .
O10 C60 C57 118.2(3) . .
O9 C60 C57 118.1(4) . .
N6 C61 C62 122.6(5) . .
N6 C61 H61A 118.5 . .
C62 C61 H61A 118.9 . .
C63 C62 C61 121.4(4) . .
C63 C62 H62A 119.4 . .
C61 C62 H62A 119.1 . .
C62 C63 C64 115.0(4) . .
C62 C63 C66 121.0(4) . .
C64 C63 C66 124.0(4) . .
C65 C64 C63 121.1(4) . .
C65 C64 H64A 119.3 . .
C63 C64 H64A 119.7 . .
N6 C65 C64 123.1(4) . .
N6 C65 H65A 118.5 . .
C64 C65 H65A 118.4 . .
C67 C66 C71 118.0(4) . .
C67 C66 C63 120.5(4) . .
C71 C66 C63 121.5(4) . .
C66 C67 C68 120.9(4) . .
C66 C67 H67A 119.6 . .
C68 C67 H67A 119.4 . .
C69 C68 C67 120.8(4) . .
C69 C68 H68A 119.9 . .
C67 C68 H68A 119.3 . .
C70 C69 C68 118.4(4) . .
C70 C69 C72 120.8(4) . .
C68 C69 C72 120.8(4) . .
C69 C70 C71 121.0(4) . .
C69 C70 H70A 119.6 . .
C71 C70 H70A 119.4 . .
C70 C71 C66 120.8(4) . .
C70 C71 H71A 119.1 . .
C66 C71 H71A 120.1 . .
O12 C72 O11 125.8(4) . .
O12 C72 C69 118.3(3) . .
O11 C72 C69 115.9(3) . .
N7 C73 C74 123.3(6) . .
N7 C73 H73A 118.1 . .
C74 C73 H73A 118.5 . .
C75 C74 C73 119.1(5) . .
C75 C74 H74A 121.4 . .
C73 C74 H74A 119.5 . .
C76 C75 C74 117.2(5) . .
C76 C75 C78 122.5(5) . .
C74 C75 C78 120.3(4) . .
C75 C76 C77 120.6(6) . .
C75 C76 H76A 119.9 . .
C77 C76 H76A 119.5 . .
N7 C77 C76 123.2(6) . .
N7 C77 H77A 118.5 . .
C76 C77 H77A 118.3 . .
C79 C78 C83 118.5(4) . .
C79 C78 C75 121.4(4) . .
C83 C78 C75 120.1(4) . .
C80 C79 C78 120.8(4) . .
C80 C79 H79A 119.6 . .
C78 C79 H79A 119.5 . .
C81 C80 C79 119.9(4) . .
C81 C80 H80A 120.5 . .
C79 C80 H80A 119.6 . .
C82 C81 C80 119.8(4) . .
C82 C81 C84 119.6(4) . .
C80 C81 C84 120.3(4) . .
C83 C82 C81 120.0(4) . .
C83 C82 H82A 120.2 . .
C81 C82 H82A 119.7 . .
C82 C83 C78 120.8(4) . .
C82 C83 H83A 118.9 . .
C78 C83 H83A 120.3 . .
O14 C84 O13 124.8(4) . .
O14 C84 C81 119.6(4) . .
O13 C84 C81 115.6(4) . .
N8 C85 C86 123.9(4) . .
N8 C85 H85A 117.7 . .
C86 C85 H85A 118.4 . .
C87 C86 C85 120.0(4) . .
C87 C86 H86A 120.0 . .
C85 C86 H86A 119.9 . .
C86 C87 C88 116.4(4) . .
C86 C87 C90 121.5(4) . .
C88 C87 C90 122.1(4) . .
C89 C88 C87 120.3(4) . .
C89 C88 H88A 120.3 . .
C87 C88 H88A 119.4 . .
N8 C89 C88 122.9(4) . .
N8 C89 H89A 118.5 . .
C88 C89 H89A 118.6 . .
C91 C90 C95 119.1(4) . .
C91 C90 C87 120.1(4) . .
C95 C90 C87 120.8(4) . .
C92 C91 C90 120.3(4) . .
C92 C91 H91A 119.8 . .
C90 C91 H91A 119.9 . .
C91 C92 C93 120.3(4) . .
C91 C92 H92A 120.0 . .
C93 C92 H92A 119.7 . .
C94 C93 C92 119.8(4) . .
C94 C93 C96 121.9(3) . .
C92 C93 C96 118.2(4) . .
C93 C94 C95 119.8(4) . .
C93 C94 H94A 120.2 . .
C95 C94 H94A 119.9 . .
C94 C95 C90 120.6(4) . .
C94 C95 H95A 120.1 . .
C90 C95 H95A 119.2 . .
O15 C96 O16 120.6(3) . .
O15 C96 C93 120.4(3) . .
O16 C96 C93 118.9(3) . .
O15 C96 Eu1 62.1(2) . 3_547
O16 C96 Eu1 58.55(19) . 3_547
C93 C96 Eu1 176.2(3) . 3_547

loop_
_geom_bond_atom_site_label_1
_geom_bond_atom_site_label_2
_geom_bond_distance
_geom_bond_site_symmetry_2
Eu1 O3 2.352(3) .
Eu1 O8 2.395(3) .
Eu1 O17 2.417(3) 3_647
Eu1 O6 2.432(3) 3_647
Eu1 O17 2.440(3) .
Eu1 O16 2.449(3) 3_547
Eu1 O18 2.474(2) .
Eu1 O15 2.529(3) 3_547
Eu1 O21 2.596(3) .
Eu1 C96 2.860(4) 3_547
Eu1 Cu1 3.4842(5) .
Eu1 Cu2 3.6040(6) .
Eu1 H17B 2.7488 .
Eu2 O10 2.379(3) .
Eu2 O13 2.388(3) .
Eu2 O20 2.425(3) .
Eu2 O20 2.426(3) 3_546
Eu2 O12 2.464(3) 3_546
Eu2 O2 2.471(3) 3_646
Eu2 O1 2.473(3) 3_646
Eu2 O22 2.472(3) .
Eu2 O19 2.538(3) .
Eu2 C12 2.834(4) 3_646
Eu2 Cu3 3.5172(5) .
Eu2 Cu3 3.6059(6) 3_546
Eu2 H19B 2.7579 .
Eu2 H20B 2.7853 .
Cu1 O5 1.949(3) .
Cu1 O17 1.958(3) 3_647
Cu1 O18 1.966(2) .
Cu1 N1 2.007(3) .
Cu1 O16 2.585(3) 1_655
Cu1 O9 2.606(3) .
Cu1 Cu2 3.2382(7) .
Cu1 Eu1 3.6267(6) 3_647
Cu2 O19 1.944(3) .
Cu2 O18 1.962(2) .
Cu2 O9 1.962(3) .
Cu2 O7 1.982(3) .
Cu2 O21 2.394(3) .
Cu2 Cu3 3.3171(7) .
Cu2 H19B 2.2814 .
Cu3 O20 1.939(3) .
Cu3 O11 1.962(3) .
Cu3 O19 1.973(3) .
Cu3 N8 2.016(3) .
Cu3 O2 2.513(3) 1_455
Cu3 Eu2 3.6059(6) 3_546
Cu3 H20B 2.2021 .
O1 C12 1.263(5) .
O1 Eu2 2.473(3) 3_646
O2 C12 1.278(4) .
O2 Eu2 2.471(3) 3_646
O2 Cu3 2.513(3) 1_655
O3 C24 1.273(5) .
O4 C24 1.238(5) .
O5 C36 1.269(5) .
O6 C36 1.240(5) .
O6 Eu1 2.432(3) 3_647
O7 C48 1.282(4) .
O8 C48 1.250(4) .
O9 C60 1.266(4) .
O10 C60 1.262(5) .
O11 C72 1.273(4) .
O12 C72 1.247(5) .
O12 Eu2 2.464(3) 3_546
O13 C84 1.278(5) .
O14 C84 1.235(5) .
O15 C96 1.262(5) .
O15 Eu1 2.529(3) 3_547
O16 C96 1.279(5) .
O16 Eu1 2.449(3) 3_547
O16 Cu1 2.585(3) 1_455
O17 Cu1 1.958(3) 3_647
O17 Eu1 2.417(3) 3_647
O17 H17B 0.7926 .
O18 H18B 0.8945 .
O19 H19B 0.6889 .
O20 Eu2 2.426(3) 3_546
O20 H20B 0.6384 .
O21 H21C 0.7733 .
O21 H21D 0.8849 .
O22 H22B 0.8208 .
O22 H22C 0.8462 .
N1 C1 1.334(5) .
N1 C5 1.339(5) .
N2 C17 1.329(7) .
N2 C13 1.333(7) .
N3 C29 1.331(6) .
N3 C25 1.338(6) .
N4 C37 1.321(9) .
N4 C41 1.325(8) .
N5 C53 1.332(6) .
N5 C49 1.334(6) .
N6 C61 1.330(6) .
N6 C65 1.346(6) .
N7 C77 1.323(8) .
N7 C73 1.339(8) .
N8 C85 1.325(5) .
N8 C89 1.345(5) .
C1 C2 1.385(5) .
C1 H1A 0.9305 .
C2 C3 1.387(5) .
C2 H2A 0.9320 .
C3 C4 1.397(6) .
C3 C6 1.478(5) .
C4 C5 1.377(5) .
C4 H4A 0.9292 .
C5 H5A 0.9317 .
C6 C11 1.389(6) .
C6 C7 1.395(6) .
C7 C8 1.385(6) .
C7 H7A 0.9298 .
C8 C9 1.385(6) .
C8 H8A 0.9312 .
C9 C10 1.383(6) .
C9 C12 1.490(5) .
C10 C11 1.378(6) .
C10 H10A 0.9298 .
C11 H11A 0.9322 .
C12 Eu2 2.834(4) 3_646
C13 C14 1.389(6) .
C13 H13A 0.9322 .
C14 C15 1.389(6) .
C14 H14A 0.9310 .
C15 C16 1.388(7) .
C15 C18 1.484(6) .
C16 C17 1.389(7) .
C16 H16A 0.9306 .
C17 H17A 0.9318 .
C18 C23 1.388(6) .
C18 C19 1.394(6) .
C19 C20 1.381(6) .
C19 H19A 0.9326 .
C20 C21 1.400(6) .
C20 H20A 0.9335 .
C21 C22 1.386(6) .
C21 C24 1.524(5) .
C22 C23 1.391(6) .
C22 H22A 0.9308 .
C23 H23A 0.9328 .
C25 C26 1.390(6) .
C25 H25A 0.9279 .
C26 C27 1.386(6) .
C26 H26A 0.9289 .
C27 C28 1.378(6) .
C27 C30 1.486(5) .
C28 C29 1.383(6) .
C28 H28A 0.9310 .
C29 H29A 0.9296 .
C30 C31 1.383(6) .
C30 C35 1.389(6) .
C31 C32 1.377(6) .
C31 H31A 0.9305 .
C32 C33 1.372(6) .
C32 H32A 0.9322 .
C33 C34 1.388(5) .
C33 C36 1.502(5) .
C34 C35 1.396(6) .
C34 H34A 0.9298 .
C35 H35A 0.9312 .
C37 C38 1.382(7) .
C37 H37A 0.9313 .
C38 C39 1.392(8) .
C38 H38A 0.9328 .
C39 C40 1.380(7) .
C39 C42 1.497(6) .
C40 C41 1.404(7) .
C40 H40A 0.9306 .
C41 H41A 0.9336 .
C42 C43 1.378(7) .
C42 C47 1.401(6) .
C43 C44 1.384(6) .
C43 H43A 0.9311 .
C44 C45 1.384(6) .
C44 H44A 0.9333 .
C45 C46 1.398(6) .
C45 C48 1.505(5) .
C46 C47 1.384(6) .
C46 H46A 0.9325 .
C47 H47A 0.9341 .
C49 C50 1.397(6) .
C49 H49A 0.9313 .
C50 C51 1.381(7) .
C50 H50A 0.9310 .
C51 C52 1.392(6) .
C51 C54 1.487(6) .
C52 C53 1.382(6) .
C52 H52A 0.9319 .
C53 H53A 0.9316 .
C54 C59 1.394(6) .
C54 C55 1.398(6) .
C55 C56 1.378(6) .
C55 H55A 0.9332 .
C56 C57 1.394(6) .
C56 H56A 0.9307 .
C57 C58 1.382(5) .
C57 C60 1.485(5) .
C58 C59 1.386(6) .
C58 H58A 0.9320 .
C59 H59A 0.9327 .
C61 C62 1.397(6) .
C61 H61A 0.9323 .
C62 C63 1.384(6) .
C62 H62A 0.9310 .
C63 C64 1.391(6) .
C63 C66 1.488(5) .
C64 C65 1.384(6) .
C64 H64A 0.9321 .
C65 H65A 0.9302 .
C66 C67 1.390(6) .
C66 C71 1.396(5) .
C67 C68 1.394(6) .
C67 H67A 0.9308 .
C68 C69 1.388(5) .
C68 H68A 0.9296 .
C69 C70 1.385(5) .
C69 C72 1.505(5) .
C70 C71 1.390(6) .
C70 H70A 0.9316 .
C71 H71A 0.9297 .
C73 C74 1.389(7) .
C73 H73A 0.9319 .
C74 C75 1.375(7) .
C74 H74A 0.9302 .
C75 C76 1.365(7) .
C75 C78 1.492(6) .
C76 C77 1.376(7) .
C76 H76A 0.9310 .
C77 H77A 0.9318 .
C78 C79 1.388(6) .
C78 C83 1.393(7) .
C79 C80 1.386(6) .
C79 H79A 0.9321 .
C80 C81 1.384(6) .
C80 H80A 0.9301 .
C81 C82 1.383(6) .
C81 C84 1.517(5) .
C82 C83 1.383(6) .
C82 H82A 0.9322 .
C83 H83A 0.9315 .
C85 C86 1.385(6) .
C85 H85A 0.9297 .
C86 C87 1.380(6) .
C86 H86A 0.9318 .
C87 C88 1.387(6) .
C87 C90 1.472(5) .
C88 C89 1.386(5) .
C88 H88A 0.9305 .
C89 H89A 0.9302 .
C90 C91 1.393(6) .
C90 C95 1.394(5) .
C91 C92 1.380(6) .
C91 H91A 0.9304 .
C92 C93 1.393(5) .
C92 H92A 0.9314 .
C93 C94 1.384(5) .
C93 C96 1.489(5) .
C94 C95 1.388(5) .
C94 H94A 0.9297 .
C95 H95A 0.9302 .
C96 Eu1 2.860(4) 3_547
